data_7158419
loop_
_publ_author_name
'Camats, Marc'
'Favier, Isabelle'
'Mallet-Ladeira, Sonia'
'Pla, Daniel'
'G\'omez, Montserrat'

_publ_section_title
;
 Understanding Cu(II)-based systems for C(sp<sup>3</sup>)-H bond
 functionalization: insights into the synthesis of aza-heterocycles.
;
_journal_issue 1
_journal_name_full 'Organic &amp; biomolecular chemistry'
_journal_page_first 219
_journal_page_last 227
_journal_paper_doi 10.1039/d1ob02118d
_journal_volume 20
_journal_year 2021
_chemical_compound_source 'synthesis as described'
_chemical_formula_moiety 'C72 H108 Cl6 Cu4 F4 N8 O1'
_chemical_formula_sum 'C72 H108 Cl6 Cu4 F4 N8 O'
_chemical_formula_weight 1644.56
_space_group_IT_number 82
_space_group_name_Hall 'I -4'
_space_group_name_H-M_alt 'I -4'
_symmetry_cell_setting tetragonal
_symmetry_Int_Tables_number 82
_symmetry_space_group_name_Hall 'I -4'
_symmetry_space_group_name_H-M 'I -4'
_atom_sites_solution_hydrogens geom
_audit_update_record
;
2021-04-12 deposited with the CCDC.	2021-11-26 downloaded from the CCDC.
;
_cell_angle_alpha 90
_cell_angle_beta 90
_cell_angle_gamma 90
_cell_formula_units_Z 2
_cell_length_a 11.5858(4)
_cell_length_b 11.5858(4)
_cell_length_c 29.2335(13)
_cell_measurement_reflns_used 3719
_cell_measurement_temperature 193(2)
_cell_measurement_theta_max 23.69
_cell_measurement_theta_min 3.52
_cell_volume 3924.0(3)
_computing_cell_refinement 'APEX2 and SAINT'
_computing_data_collection APEX2
_computing_data_reduction SAINT
_computing_molecular_graphics 'Ortep-3 for Windows (Farrugia, 1997)'
_computing_publication_material 'WinGX publication routines (Farrugia, 1999)'
_computing_structure_refinement 'SHELXL-2018/3 (Sheldrick, 2015)'
_computing_structure_solution 'SHELXT 2014/4 (Sheldrick, 2015)'
_diffrn_ambient_temperature 193(2)
_diffrn_measured_fraction_theta_full 0.994
_diffrn_measured_fraction_theta_max 0.995
_diffrn_measurement_device_type 'Bruker Kappa APEX II Quazar'
_diffrn_measurement_method 'phi and omega scans'
_diffrn_radiation_monochromator 'multilayer optics'
_diffrn_radiation_source 'microfocus sealed tube'
_diffrn_radiation_type MoK\a
_diffrn_radiation_wavelength 0.71073
_diffrn_reflns_av_R_equivalents 0.0503
_diffrn_reflns_av_unetI/netI 0.0572
_diffrn_reflns_Laue_measured_fraction_full 0.994
_diffrn_reflns_Laue_measured_fraction_max 0.995
_diffrn_reflns_limit_h_max 14
_diffrn_reflns_limit_h_min -14
_diffrn_reflns_limit_k_max 14
_diffrn_reflns_limit_k_min -11
_diffrn_reflns_limit_l_max 34
_diffrn_reflns_limit_l_min -36
_diffrn_reflns_number 15162
_diffrn_reflns_point_group_measured_fraction_full 0.995
_diffrn_reflns_point_group_measured_fraction_max 0.995
_diffrn_reflns_theta_full 25.242
_diffrn_reflns_theta_max 26.405
_diffrn_reflns_theta_min 3.994
_diffrn_standards_decay_% 0
_diffrn_standards_interval_count 0
_diffrn_standards_interval_time 0
_diffrn_standards_number 0
_exptl_absorpt_coefficient_mu 1.329
_exptl_absorpt_correction_T_max 0.7454
_exptl_absorpt_correction_T_min 0.6526
_exptl_absorpt_correction_type multi-scan
_exptl_absorpt_process_details 'SADABS (Bruker-AXS)'
_exptl_crystal_colour orange
_exptl_crystal_density_diffrn 1.392
_exptl_crystal_density_method 'not measured'
_exptl_crystal_description block
_exptl_crystal_F_000 1716
_exptl_crystal_size_max 0.16
_exptl_crystal_size_mid 0.1
_exptl_crystal_size_min 0.08
_refine_diff_density_max 0.584
_refine_diff_density_min -0.595
_refine_diff_density_rms 0.079
_refine_ls_abs_structure_details
;
 Flack x determined using 1240 quotients [(I+)-(I-)]/[(I+)+(I-)]
 (Parsons, Flack and Wagner, Acta Cryst. B69 (2013) 249-259).
;
_refine_ls_abs_structure_Flack -0.024(9)
_refine_ls_extinction_method none
_refine_ls_goodness_of_fit_ref 1.04
_refine_ls_hydrogen_treatment constr
_refine_ls_matrix_type full
_refine_ls_number_parameters 316
_refine_ls_number_reflns 4023
_refine_ls_number_restraints 386
_refine_ls_restrained_S_all 1.043
_refine_ls_R_factor_all 0.0673
_refine_ls_R_factor_gt 0.0452
_refine_ls_shift/su_max 0
_refine_ls_shift/su_mean 0
_refine_ls_structure_factor_coef Fsqd
_refine_ls_weighting_details 'w=1/[\s^2^(Fo^2^)+(0.0641P)^2^+0.1313P] where P=(Fo^2^+2Fc^2^)/3'
_refine_ls_weighting_scheme calc
_refine_ls_wR_factor_gt 0.1045
_refine_ls_wR_factor_ref 0.1152
_reflns_Friedel_coverage 0.952
_reflns_Friedel_fraction_full 0.995
_reflns_Friedel_fraction_max 0.995
_reflns_number_gt 3122
_reflns_number_total 4023
_reflns_threshold_expression 'I > 2\s(I)'
_cod_data_source_file d1ob02118d2.cif
_cod_data_source_block Cu4B
_cod_depositor_comments 'Adding full bibliography for 7158417--7158420.cif.'
_cod_database_code 7158419

loop_
_symmetry_equiv_pos_as_xyz
'x, y, z'
'-x, -y, z'
'y, -x, -z'
'-y, x, -z'
'x+1/2, y+1/2, z+1/2'
'-x+1/2, -y+1/2, z+1/2'
'y+1/2, -x+1/2, -z+1/2'
'-y+1/2, x+1/2, -z+1/2'

loop_
_atom_site_label
_atom_site_type_symbol
_atom_site_fract_x
_atom_site_fract_y
_atom_site_fract_z
_atom_site_U_iso_or_equiv
_atom_site_adp_type
_atom_site_occupancy
_atom_site_site_symmetry_order
_atom_site_calc_flag
_atom_site_refinement_flags_posn
_atom_site_refinement_flags_adp
_atom_site_refinement_flags_occupancy
_atom_site_disorder_assembly
_atom_site_disorder_group
C1 C 0.5964(6) 0.2656(6) 0.1303(3) 0.0431(17) Uani 1 1 d . . . . .
H1 H 0.58033 0.20294 0.110367 0.052 Uiso 1 1 calc R U . . .
C2 C 0.6244(5) 0.3771(6) 0.1169(3) 0.0420(17) Uani 1 1 d . . . . .
C3 C 0.6379(6) 0.4374(8) 0.0756(3) 0.054(2) Uani 1 1 d . . . . .
C4 C 0.6608(7) 0.5518(7) 0.0747(3) 0.061(2) Uani 1 1 d . . . . .
H4 H 0.668001 0.591863 0.046537 0.074 Uiso 1 1 calc R U . . .
C5 C 0.6738(6) 0.6101(7) 0.1167(3) 0.053(2) Uani 1 1 d . . . . .
H5 H 0.690947 0.690275 0.116372 0.064 Uiso 1 1 calc R U . . .
C6 C 0.6630(6) 0.5570(6) 0.1568(3) 0.0439(18) Uani 1 1 d . . . . .
H6 H 0.671757 0.598339 0.184693 0.053 Uiso 1 1 calc R U . . .
C7 C 0.6218(5) 0.3658(5) 0.1927(2) 0.0329(15) Uani 1 1 d D . . . .
C8 C 0.633(3) 0.406(6) 0.2410(7) 0.038(4) Uani 0.610(11) 1 d D U P A 1
H8A H 0.596909 0.347845 0.261108 0.046 Uiso 0.610(11) 1 calc R U P A 1
H8B H 0.588152 0.478443 0.244254 0.046 Uiso 0.610(11) 1 calc R U P A 1
C9 C 0.755(3) 0.429(3) 0.2585(7) 0.047(3) Uani 0.610(11) 1 d D U P A 1
H9A H 0.799266 0.35568 0.258807 0.056 Uiso 0.610(11) 1 calc R U P A 1
H9B H 0.794927 0.483298 0.237731 0.056 Uiso 0.610(11) 1 calc R U P A 1
C10 C 0.7521(15) 0.4782(15) 0.3056(5) 0.062(3) Uani 0.610(11) 1 d D U P A 1
H10A H 0.708317 0.425119 0.325656 0.074 Uiso 0.610(11) 1 calc R U P A 1
H10B H 0.709927 0.552505 0.30468 0.074 Uiso 0.610(11) 1 calc R U P A 1
C11 C 0.8739(14) 0.4991(12) 0.3269(5) 0.069(3) Uani 0.610(11) 1 d D U P A 1
H11A H 0.910639 0.423102 0.332338 0.082 Uiso 0.610(11) 1 calc R U P A 1
H11B H 0.921855 0.540696 0.304254 0.082 Uiso 0.610(11) 1 calc R U P A 1
C12 C 0.8759(18) 0.5670(14) 0.3717(5) 0.082(4) Uani 0.610(11) 1 d D U P A 1
H12A H 0.955942 0.591751 0.378274 0.099 Uiso 0.610(11) 1 calc R U P A 1
H12B H 0.827901 0.637183 0.36831 0.099 Uiso 0.610(11) 1 calc R U P A 1
C13 C 0.832(2) 0.4981(18) 0.4106(6) 0.094(4) Uani 0.610(11) 1 d D U P A 1
H13A H 0.887903 0.435203 0.416728 0.113 Uiso 0.610(11) 1 calc R U P A 1
H13B H 0.758533 0.461655 0.401247 0.113 Uiso 0.610(11) 1 calc R U P A 1
C14 C 0.811(2) 0.567(2) 0.4574(6) 0.101(4) Uani 0.610(11) 1 d D U P A 1
H14A H 0.884744 0.599702 0.467915 0.121 Uiso 0.610(11) 1 calc R U P A 1
H14B H 0.757298 0.631759 0.451282 0.121 Uiso 0.610(11) 1 calc R U P A 1
C15 C 0.760(2) 0.493(2) 0.4957(6) 0.106(4) Uani 0.610(11) 1 d D U P A 1
H15A H 0.80129 0.417678 0.495927 0.127 Uiso 0.610(11) 1 calc R U P A 1
H15B H 0.678216 0.476392 0.48831 0.127 Uiso 0.610(11) 1 calc R U P A 1
C16 C 0.766(3) 0.544(2) 0.5445(7) 0.107(5) Uani 0.610(11) 1 d D U P A 1
H16A H 0.84669 0.545846 0.555074 0.129 Uiso 0.610(11) 1 calc R U P A 1
H16B H 0.736651 0.624741 0.54386 0.129 Uiso 0.610(11) 1 calc R U P A 1
C17 C 0.693(3) 0.474(2) 0.5775(8) 0.114(5) Uani 0.610(11) 1 d D U P A 1
H17A H 0.719902 0.392426 0.576363 0.136 Uiso 0.610(11) 1 calc R U P A 1
H17B H 0.612017 0.475263 0.567215 0.136 Uiso 0.610(11) 1 calc R U P A 1
C18 C 0.699(3) 0.516(3) 0.6270(8) 0.128(7) Uani 0.610(11) 1 d D U P A 1
H18A H 0.710828 0.599706 0.62737 0.193 Uiso 0.610(11) 1 calc R U P A 1
H18B H 0.763593 0.478073 0.642725 0.193 Uiso 0.610(11) 1 calc R U P A 1
H18C H 0.626781 0.497105 0.642662 0.193 Uiso 0.610(11) 1 calc R U P A 1
C8' C 0.634(5) 0.397(9) 0.2420(11) 0.041(5) Uani 0.390(11) 1 d D U P A 2
H8C H 0.601781 0.335163 0.261369 0.049 Uiso 0.390(11) 1 calc R U P A 2
H8D H 0.591275 0.469209 0.248385 0.049 Uiso 0.390(11) 1 calc R U P A 2
C9' C 0.762(5) 0.414(5) 0.2538(11) 0.047(4) Uani 0.390(11) 1 d D U P A 2
H9C H 0.805761 0.345843 0.243714 0.056 Uiso 0.390(11) 1 calc R U P A 2
H9D H 0.791418 0.482038 0.23675 0.056 Uiso 0.390(11) 1 calc R U P A 2
C10' C 0.782(3) 0.433(2) 0.3033(8) 0.058(4) Uani 0.390(11) 1 d D U P A 2
H10C H 0.865685 0.440096 0.308714 0.069 Uiso 0.390(11) 1 calc R U P A 2
H10D H 0.754456 0.363762 0.32017 0.069 Uiso 0.390(11) 1 calc R U P A 2
C11' C 0.720(2) 0.5413(19) 0.3230(8) 0.070(4) Uani 0.390(11) 1 d D U P A 2
H11C H 0.722785 0.603366 0.299734 0.084 Uiso 0.390(11) 1 calc R U P A 2
H11D H 0.637847 0.522187 0.328328 0.084 Uiso 0.390(11) 1 calc R U P A 2
C12' C 0.771(3) 0.587(2) 0.3671(7) 0.083(4) Uani 0.390(11) 1 d D U P A 2
H12C H 0.85102 0.612015 0.360572 0.1 Uiso 0.390(11) 1 calc R U P A 2
H12D H 0.726803 0.656365 0.375954 0.1 Uiso 0.390(11) 1 calc R U P A 2
C13' C 0.775(3) 0.509(3) 0.4071(8) 0.094(5) Uani 0.390(11) 1 d D U P A 2
H13C H 0.806539 0.433065 0.397613 0.113 Uiso 0.390(11) 1 calc R U P A 2
H13D H 0.695225 0.495825 0.418448 0.113 Uiso 0.390(11) 1 calc R U P A 2
C14' C 0.853(3) 0.561(3) 0.4482(9) 0.102(5) Uani 0.390(11) 1 d D U P A 2
H14C H 0.935879 0.551782 0.440753 0.123 Uiso 0.390(11) 1 calc R U P A 2
H14D H 0.836467 0.643919 0.452173 0.123 Uiso 0.390(11) 1 calc R U P A 2
C15' C 0.824(3) 0.495(3) 0.4927(9) 0.109(5) Uani 0.390(11) 1 d D U P A 2
H15C H 0.888699 0.441512 0.499919 0.131 Uiso 0.390(11) 1 calc R U P A 2
H15D H 0.75432 0.447109 0.487589 0.131 Uiso 0.390(11) 1 calc R U P A 2
C16' C 0.803(4) 0.577(3) 0.5350(11) 0.113(5) Uani 0.390(11) 1 d D U P A 2
H16C H 0.876526 0.598408 0.549928 0.136 Uiso 0.390(11) 1 calc R U P A 2
H16D H 0.761442 0.647774 0.525755 0.136 Uiso 0.390(11) 1 calc R U P A 2
C17' C 0.730(4) 0.503(4) 0.5660(13) 0.117(6) Uani 0.390(11) 1 d D U P A 2
H17C H 0.658456 0.481231 0.549342 0.141 Uiso 0.390(11) 1 calc R U P A 2
H17D H 0.772348 0.430553 0.572581 0.141 Uiso 0.390(11) 1 calc R U P A 2
C18' C 0.695(5) 0.557(4) 0.6109(13) 0.136(9) Uani 0.390(11) 1 d D U P A 2
H18D H 0.749207 0.619434 0.618256 0.204 Uiso 0.390(11) 1 calc R U P A 2
H18E H 0.697978 0.498386 0.635083 0.204 Uiso 0.390(11) 1 calc R U P A 2
H18F H 0.61704 0.587861 0.608429 0.204 Uiso 0.390(11) 1 calc R U P A 2
N1 N 0.5958(4) 0.2613(5) 0.1765(2) 0.0376(13) Uani 1 1 d . . . . .
N2 N 0.6381(4) 0.4383(4) 0.1570(2) 0.0353(13) Uani 1 1 d . . . . .
O1 O 0.5 0 0.25 0.034(2) Uani 1 4 d S T P . .
F1 F 0.6235(4) 0.3762(5) 0.03720(16) 0.0735(15) Uani 1 1 d . . . . .
Cl1 Cl 0.5 0 0.15038(12) 0.0984(15) Uani 1 2 d S T P . .
Cl2 Cl 0.72535(14) 0.11514(14) 0.25391(8) 0.0569(6) Uani 1 1 d . . . . .
Cu1 Cu 0.54892(6) 0.12627(6) 0.21282(3) 0.0369(2) Uani 1 1 d . . . . .

loop_
_atom_site_aniso_label
_atom_site_aniso_U_11
_atom_site_aniso_U_22
_atom_site_aniso_U_33
_atom_site_aniso_U_23
_atom_site_aniso_U_13
_atom_site_aniso_U_12
C1 0.038(4) 0.041(4) 0.050(5) 0.001(3) -0.003(3) 0.003(3)
C2 0.026(3) 0.052(4) 0.048(5) 0.007(4) -0.004(3) 0.003(3)
C3 0.041(4) 0.073(6) 0.048(5) 0.005(4) -0.008(4) -0.006(4)
C4 0.053(5) 0.065(6) 0.066(7) 0.032(5) -0.009(4) -0.008(4)
C5 0.039(4) 0.048(4) 0.072(6) 0.020(4) -0.005(4) -0.008(3)
C6 0.031(3) 0.039(4) 0.061(6) 0.006(3) -0.007(3) -0.003(3)
C7 0.028(3) 0.025(3) 0.046(4) 0.003(3) 0.005(3) -0.003(2)
C8 0.043(5) 0.029(9) 0.043(6) 0.002(5) 0.008(5) -0.004(5)
C9 0.055(6) 0.037(8) 0.050(6) 0.000(5) -0.003(5) -0.004(5)
C10 0.079(7) 0.047(7) 0.059(6) -0.002(6) -0.005(5) -0.006(6)
C11 0.091(7) 0.050(6) 0.064(6) -0.003(5) -0.021(6) -0.005(6)
C12 0.112(9) 0.066(7) 0.069(6) -0.006(6) -0.008(7) -0.011(7)
C13 0.130(9) 0.083(7) 0.069(6) -0.008(5) -0.002(7) -0.009(7)
C14 0.136(10) 0.097(7) 0.071(6) -0.006(6) 0.000(7) -0.009(8)
C15 0.134(11) 0.109(8) 0.074(7) 0.000(6) 0.000(8) -0.006(9)
C16 0.132(11) 0.120(9) 0.070(7) 0.011(7) 0.003(8) 0.008(8)
C17 0.138(12) 0.127(12) 0.075(9) 0.020(9) 0.006(9) 0.022(10)
C18 0.163(15) 0.138(16) 0.083(11) 0.016(11) 0.026(12) 0.058(13)
C8' 0.045(7) 0.034(10) 0.044(7) -0.002(7) 0.004(6) -0.004(7)
C9' 0.053(6) 0.038(8) 0.051(6) 0.001(6) -0.005(6) -0.008(6)
C10' 0.071(7) 0.046(8) 0.057(6) 0.000(6) -0.012(6) 0.002(6)
C11' 0.091(8) 0.053(8) 0.065(7) -0.003(6) -0.004(7) 0.002(7)
C12' 0.113(8) 0.067(7) 0.069(7) -0.012(6) -0.002(7) -0.005(7)
C13' 0.127(11) 0.085(8) 0.069(7) -0.009(7) -0.002(8) -0.004(9)
C14' 0.135(11) 0.097(8) 0.075(7) -0.006(7) -0.003(8) -0.002(9)
C15' 0.138(11) 0.114(8) 0.076(7) 0.002(7) 0.000(8) -0.001(9)
C16' 0.140(12) 0.125(10) 0.074(8) 0.009(8) -0.001(9) 0.010(10)
C17' 0.142(12) 0.131(11) 0.079(10) 0.015(9) 0.004(9) 0.016(10)
C18' 0.162(17) 0.146(19) 0.101(15) 0.011(14) 0.023(15) 0.029(17)
N1 0.028(3) 0.039(3) 0.046(4) 0.004(3) -0.004(2) 0.002(2)
N2 0.027(3) 0.035(3) 0.044(4) 0.001(3) 0.003(2) 0.001(2)
O1 0.031(3) 0.031(3) 0.040(6) 0 0 0
F1 0.085(4) 0.092(4) 0.043(3) 0.002(3) -0.004(3) -0.016(3)
Cl1 0.170(4) 0.075(2) 0.050(2) 0 0 -0.071(3)
Cl2 0.0351(9) 0.0362(9) 0.0994(17) 0.0182(10) -0.0216(10) -0.0072(7)
Cu1 0.0301(4) 0.0300(4) 0.0504(5) 0.0045(4) -0.0002(4) -0.0023(3)

loop_
_atom_type_symbol
_atom_type_description
_atom_type_scat_dispersion_real
_atom_type_scat_dispersion_imag
_atom_type_scat_source
C C 0.0033 0.0016 'International Tables Vol C Tables 4.2.6.8 and 6.1.1.4'
H H 0 0 'International Tables Vol C Tables 4.2.6.8 and 6.1.1.4'
N N 0.0061 0.0033 'International Tables Vol C Tables 4.2.6.8 and 6.1.1.4'
O O 0.0106 0.006 'International Tables Vol C Tables 4.2.6.8 and 6.1.1.4'
F F 0.0171 0.0103 'International Tables Vol C Tables 4.2.6.8 and 6.1.1.4'
Cl Cl 0.1484 0.1585 'International Tables Vol C Tables 4.2.6.8 and 6.1.1.4'
Cu Cu 0.3201 1.2651 'International Tables Vol C Tables 4.2.6.8 and 6.1.1.4'

loop_
_geom_angle_atom_site_label_1
_geom_angle_atom_site_label_2
_geom_angle_atom_site_label_3
_geom_angle
_geom_angle_site_symmetry_1
_geom_angle_site_symmetry_3
_geom_angle_publ_flag
N1 C1 C2 108.6(6) . . ?
N1 C1 H1 125.7 . . ?
C2 C1 H1 125.7 . . ?
N2 C2 C1 105.4(6) . . ?
N2 C2 C3 117.5(7) . . ?
C1 C2 C3 137.1(7) . . ?
F1 C3 C4 121.9(8) . . ?
F1 C3 C2 116.4(7) . . ?
C4 C3 C2 121.7(8) . . ?
C3 C4 C5 118.4(8) . . ?
C3 C4 H4 120.8 . . ?
C5 C4 H4 120.8 . . ?
C6 C5 C4 122.4(7) . . ?
C6 C5 H5 118.8 . . ?
C4 C5 H5 118.8 . . ?
C5 C6 N2 118.4(7) . . ?
C5 C6 H6 120.8 . . ?
N2 C6 H6 120.8 . . ?
N1 C7 N2 108.8(6) . . ?
N1 C7 C8 130(3) . . ?
N2 C7 C8 121(3) . . ?
N1 C7 C8' 126(4) . . ?
N2 C7 C8' 125(4) . . ?
C7 C8 C9 116.9(18) . . ?
C7 C8 H8A 108.1 . . ?
C9 C8 H8A 108.1 . . ?
C7 C8 H8B 108.1 . . ?
C9 C8 H8B 108.1 . . ?
H8A C8 H8B 107.3 . . ?
C10 C9 C8 110.7(16) . . ?
C10 C9 H9A 109.5 . . ?
C8 C9 H9A 109.5 . . ?
C10 C9 H9B 109.5 . . ?
C8 C9 H9B 109.5 . . ?
H9A C9 H9B 108.1 . . ?
C9 C10 C11 114.0(18) . . ?
C9 C10 H10A 108.8 . . ?
C11 C10 H10A 108.8 . . ?
C9 C10 H10B 108.8 . . ?
C11 C10 H10B 108.8 . . ?
H10A C10 H10B 107.7 . . ?
C12 C11 C10 115.8(14) . . ?
C12 C11 H11A 108.3 . . ?
C10 C11 H11A 108.3 . . ?
C12 C11 H11B 108.3 . . ?
C10 C11 H11B 108.3 . . ?
H11A C11 H11B 107.4 . . ?
C13 C12 C11 112.1(14) . . ?
C13 C12 H12A 109.2 . . ?
C11 C12 H12A 109.2 . . ?
C13 C12 H12B 109.2 . . ?
C11 C12 H12B 109.2 . . ?
H12A C12 H12B 107.9 . . ?
C12 C13 C14 116.2(16) . . ?
C12 C13 H13A 108.2 . . ?
C14 C13 H13A 108.2 . . ?
C12 C13 H13B 108.2 . . ?
C14 C13 H13B 108.2 . . ?
H13A C13 H13B 107.4 . . ?
C15 C14 C13 114.0(16) . . ?
C15 C14 H14A 108.8 . . ?
C13 C14 H14A 108.8 . . ?
C15 C14 H14B 108.8 . . ?
C13 C14 H14B 108.8 . . ?
H14A C14 H14B 107.7 . . ?
C14 C15 C16 116.2(17) . . ?
C14 C15 H15A 108.2 . . ?
C16 C15 H15A 108.2 . . ?
C14 C15 H15B 108.2 . . ?
C16 C15 H15B 108.2 . . ?
H15A C15 H15B 107.4 . . ?
C17 C16 C15 110.7(18) . . ?
C17 C16 H16A 109.5 . . ?
C15 C16 H16A 109.5 . . ?
C17 C16 H16B 109.5 . . ?
C15 C16 H16B 109.5 . . ?
H16A C16 H16B 108.1 . . ?
C16 C17 C18 114(2) . . ?
C16 C17 H17A 108.8 . . ?
C18 C17 H17A 108.8 . . ?
C16 C17 H17B 108.8 . . ?
C18 C17 H17B 108.8 . . ?
H17A C17 H17B 107.7 . . ?
C17 C18 H18A 109.5 . . ?
C17 C18 H18B 109.5 . . ?
H18A C18 H18B 109.5 . . ?
C17 C18 H18C 109.5 . . ?
H18A C18 H18C 109.5 . . ?
H18B C18 H18C 109.5 . . ?
C7 C8' C9' 110(3) . . ?
C7 C8' H8C 109.6 . . ?
C9' C8' H8C 109.6 . . ?
C7 C8' H8D 109.6 . . ?
C9' C8' H8D 109.6 . . ?
H8C C8' H8D 108.2 . . ?
C10' C9' C8' 113(2) . . ?
C10' C9' H9C 109 . . ?
C8' C9' H9C 109 . . ?
C10' C9' H9D 109 . . ?
C8' C9' H9D 109 . . ?
H9C C9' H9D 107.8 . . ?
C9' C10' C11' 114(2) . . ?
C9' C10' H10C 108.8 . . ?
C11' C10' H10C 108.8 . . ?
C9' C10' H10D 108.8 . . ?
C11' C10' H10D 108.8 . . ?
H10C C10' H10D 107.7 . . ?
C12' C11' C10' 115(2) . . ?
C12' C11' H11C 108.6 . . ?
C10' C11' H11C 108.6 . . ?
C12' C11' H11D 108.6 . . ?
C10' C11' H11D 108.6 . . ?
H11C C11' H11D 107.6 . . ?
C13' C12' C11' 118(2) . . ?
C13' C12' H12C 107.8 . . ?
C11' C12' H12C 107.8 . . ?
C13' C12' H12D 107.8 . . ?
C11' C12' H12D 107.8 . . ?
H12C C12' H12D 107.1 . . ?
C12' C13' C14' 112(2) . . ?
C12' C13' H13C 109.2 . . ?
C14' C13' H13C 109.2 . . ?
C12' C13' H13D 109.2 . . ?
C14' C13' H13D 109.2 . . ?
H13C C13' H13D 107.9 . . ?
C15' C14' C13' 109(2) . . ?
C15' C14' H14C 110 . . ?
C13' C14' H14C 110 . . ?
C15' C14' H14D 110 . . ?
C13' C14' H14D 110 . . ?
H14C C14' H14D 108.4 . . ?
C14' C15' C16' 113(2) . . ?
C14' C15' H15C 108.9 . . ?
C16' C15' H15C 108.9 . . ?
C14' C15' H15D 108.9 . . ?
C16' C15' H15D 108.9 . . ?
H15C C15' H15D 107.8 . . ?
C17' C16' C15' 102(2) . . ?
C17' C16' H16C 111.3 . . ?
C15' C16' H16C 111.3 . . ?
C17' C16' H16D 111.3 . . ?
C15' C16' H16D 111.3 . . ?
H16C C16' H16D 109.2 . . ?
C18' C17' C16' 116(3) . . ?
C18' C17' H17C 108.4 . . ?
C16' C17' H17C 108.4 . . ?
C18' C17' H17D 108.4 . . ?
C16' C17' H17D 108.4 . . ?
H17C C17' H17D 107.4 . . ?
C17' C18' H18D 109.5 . . ?
C17' C18' H18E 109.5 . . ?
H18D C18' H18E 109.5 . . ?
C17' C18' H18F 109.5 . . ?
H18D C18' H18F 109.5 . . ?
H18E C18' H18F 109.5 . . ?
C7 N1 C1 108.6(6) . . ?
C7 N1 Cu1 126.3(5) . . ?
C1 N1 Cu1 124.8(5) . . ?
C7 N2 C2 108.6(5) . . ?
C7 N2 C6 129.8(6) . . ?
C2 N2 C6 121.6(6) . . ?
Cu1 O1 Cu1 110.57(5) . 2_655 ?
Cu1 O1 Cu1 108.92(2) . 7 ?
Cu1 O1 Cu1 108.93(2) 2_655 7 ?
Cu1 O1 Cu1 108.93(2) . 8_545 ?
Cu1 O1 Cu1 108.93(2) 2_655 8_545 ?
Cu1 O1 Cu1 110.57(5) 7 8_545 ?
Cu1 Cl1 Cu1 81.37(12) 2_655 . ?
Cu1 Cl2 Cu1 80.68(6) . 7 ?
O1 Cu1 N1 177.36(17) . . ?
O1 Cu1 Cl2 85.75(5) . . ?
N1 Cu1 Cl2 94.50(15) . . ?
O1 Cu1 Cl1 84.03(6) . . ?
N1 Cu1 Cl1 97.99(18) . . ?
Cl2 Cu1 Cl1 123.60(6) . . ?
O1 Cu1 Cl2 84.36(5) . 8_545 ?
N1 Cu1 Cl2 93.26(16) . 8_545 ?
Cl2 Cu1 Cl2 119.85(4) . 8_545 ?
Cl1 Cu1 Cl2 114.04(6) . 8_545 ?

loop_
_geom_bond_atom_site_label_1
_geom_bond_atom_site_label_2
_geom_bond_distance
_geom_bond_site_symmetry_2
_geom_bond_publ_flag
C1 N1 1.351(9) . ?
C1 C2 1.388(10) . ?
C1 H1 0.95 . ?
C2 N2 1.380(9) . ?
C2 C3 1.405(11) . ?
C3 F1 1.337(9) . ?
C3 C4 1.352(11) . ?
C4 C5 1.409(12) . ?
C4 H4 0.95 . ?
C5 C6 1.330(10) . ?
C5 H5 0.95 . ?
C6 N2 1.405(8) . ?
C6 H6 0.95 . ?
C7 N1 1.335(8) . ?
C7 N2 1.352(8) . ?
C7 C8 1.493(12) . ?
C7 C8' 1.495(14) . ?
C8 C9 1.527(15) . ?
C8 H8A 0.99 . ?
C8 H8B 0.99 . ?
C9 C10 1.489(17) . ?
C9 H9A 0.99 . ?
C9 H9B 0.99 . ?
C10 C11 1.56(2) . ?
C10 H10A 0.99 . ?
C10 H10B 0.99 . ?
C11 C12 1.528(15) . ?
C11 H11A 0.99 . ?
C11 H11B 0.99 . ?
C12 C13 1.478(17) . ?
C12 H12A 0.99 . ?
C12 H12B 0.99 . ?
C13 C14 1.60(2) . ?
C13 H13A 0.99 . ?
C13 H13B 0.99 . ?
C14 C15 1.528(18) . ?
C14 H14A 0.99 . ?
C14 H14B 0.99 . ?
C15 C16 1.549(18) . ?
C15 H15A 0.99 . ?
C15 H15B 0.99 . ?
C16 C17 1.52(2) . ?
C16 H16A 0.99 . ?
C16 H16B 0.99 . ?
C17 C18 1.530(19) . ?
C17 H17A 0.99 . ?
C17 H17B 0.99 . ?
C18 H18A 0.98 . ?
C18 H18B 0.98 . ?
C18 H18C 0.98 . ?
C8' C9' 1.53(2) . ?
C8' H8C 0.99 . ?
C8' H8D 0.99 . ?
C9' C10' 1.48(2) . ?
C9' H9C 0.99 . ?
C9' H9D 0.99 . ?
C10' C11' 1.56(2) . ?
C10' H10C 0.99 . ?
C10' H10D 0.99 . ?
C11' C12' 1.513(19) . ?
C11' H11C 0.99 . ?
C11' H11D 0.99 . ?
C12' C13' 1.48(2) . ?
C12' H12C 0.99 . ?
C12' H12D 0.99 . ?
C13' C14' 1.62(3) . ?
C13' H13C 0.99 . ?
C13' H13D 0.99 . ?
C14' C15' 1.55(2) . ?
C14' H14C 0.99 . ?
C14' H14D 0.99 . ?
C15' C16' 1.58(2) . ?
C15' H15C 0.99 . ?
C15' H15D 0.99 . ?
C16' C17' 1.51(3) . ?
C16' H16C 0.99 . ?
C16' H16D 0.99 . ?
C17' C18' 1.51(2) . ?
C17' H17C 0.99 . ?
C17' H17D 0.99 . ?
C18' H18D 0.98 . ?
C18' H18E 0.98 . ?
C18' H18F 0.98 . ?
N1 Cu1 1.967(6) . ?
O1 Cu1 1.9087(7) . ?
O1 Cu1 1.9087(7) 2_655 ?
O1 Cu1 1.9087(7) 7 ?
O1 Cu1 1.9087(7) 8_545 ?
Cl1 Cu1 2.407(3) 2_655 ?
Cl1 Cu1 2.407(3) . ?
Cl2 Cu1 2.3744(18) . ?
Cl2 Cu1 2.4241(18) 7 ?
